data_4318623
loop_
_publ_author_name
'Takashi Komuro'
'Hiroyuki Kawaguchi'
'Kazuyuki Tatsumi'

_publ_contact_author_address
;
Research Center for Materials Science, and Department of Chemistry, 
Graduate School of Science, Nagoya University, Furo-cho, Chikusa-ku, 
Nagoya 464-8602, Japan,
;
_publ_contact_author_email ' i45100a@nucc.cc.nagoya-u.ac.jp'
_publ_contact_author_fax ' +81-52-789-2943'
_publ_contact_author_name ' Kazuyuki Tatsumi'
_publ_section_title
;
 Synthesis and Reactions of Triphenylsilanethiolato Complexes of
 Manganese(II), Iron(II), Cobalt(II), and Nickel(II)
;
_journal_name_full 'Inorganic Chemistry'
_journal_page_first 5083
_journal_page_last 5090
_journal_paper_doi 10.1021/ic025715c
_journal_volume 41
_journal_year 2002
_chemical_formula_moiety 'C43 H48 Cl2 N2 Mn S2 Si2 '
_chemical_formula_sum 'C43 H48 Cl2 Mn N2 S2 Si2'
_chemical_formula_weight 839.00
_space_group_IT_number 2
_symmetry_cell_setting triclinic
_symmetry_Int_Tables_number 2
_symmetry_space_group_name_Hall '-P 1'
_symmetry_space_group_name_H-M 'P -1'
_cell_angle_alpha 92.23(4)
_cell_angle_beta 100.07(3)
_cell_angle_gamma 66.06(4)
_cell_formula_units_Z 2
_cell_length_a 14.359(7)
_cell_length_b 16.100(8)
_cell_length_c 10.616(5)
_cell_measurement_temperature 173.2
_cell_volume 2207(2)
_computing_cell_refinement CrystalClear
_computing_data_collection CrystalClear
_computing_data_reduction CrystalStructure
_computing_publication_material 'CrystalStructure Ver. 2.00'
_computing_structure_refinement CRYSTALS
_computing_structure_solution SHELXS97
_diffrn_measurement_device_type 'Rigaku RAXIS-IV Imaging Plate'
_diffrn_measurement_method \w
_diffrn_radiation_type 'Mo K\a'
_diffrn_radiation_wavelength 0.7107
_diffrn_reflns_limit_h_max 17
_diffrn_reflns_limit_h_min 0
_diffrn_reflns_limit_k_max 19
_diffrn_reflns_limit_k_min -17
_diffrn_reflns_limit_l_max 12
_diffrn_reflns_limit_l_min -12
_diffrn_reflns_number 5998
_exptl_absorpt_coefficient_mu 0.600
_exptl_absorpt_correction_type none
_exptl_crystal_colour colorless
_exptl_crystal_density_diffrn 1.262
_exptl_crystal_density_method 'not measured'
_exptl_crystal_description rod
_exptl_crystal_size_max 0.500
_exptl_crystal_size_mid 0.200
_exptl_crystal_size_min 0.200
_refine_diff_density_max 0.64
_refine_diff_density_min -0.57
_refine_ls_extinction_method none
_refine_ls_goodness_of_fit_ref 1.092
_refine_ls_hydrogen_treatment refall
_refine_ls_number_parameters 524
_refine_ls_number_reflns 3709
_refine_ls_R_factor_gt 0.0970
_refine_ls_shift/su_max 0.0400
_refine_ls_structure_factor_coef F
_refine_ls_weighting_details 'w = 1/[\s^2^(Fo) + 0.00006|Fo|^2^]'
_refine_ls_weighting_scheme calc
_refine_ls_wR_factor_ref 0.1600
_reflns_number_gt 3709
_reflns_number_total 0
_reflns_threshold_expression F^2^>2.0\s(F^2^)
_cod_data_source_file ic025715c_s1_06.cif
_cod_data_source_block Mn(SSiPh3)2(tmeda)
_cod_original_sg_symbol_H-M 'P -1 '
_cod_original_formula_sum 'C43 H48 Cl2 N2 Mn S2 Si2 '
_cod_database_code 4318623

loop_
_symmetry_equiv_pos_as_xyz
x,y,z
-x,-y,-z

loop_
_atom_site_label
_atom_site_type_symbol
_atom_site_fract_x
_atom_site_fract_y
_atom_site_fract_z
_atom_site_U_iso_or_equiv
_atom_site_adp_type
_atom_site_occupancy
_atom_site_calc_flag
_atom_site_refinement_flags
_atom_site_disorder_assembly
_atom_site_disorder_group
Mn(1) Mn 0.1155(1) 0.1758(1) 0.5664(2) 0.0424(5) Uani 1.00 d . . .
Cl(1) Cl 0.3442(6) 0.5724(5) 0.7210(8) 0.151(3) Uani 1.00 d . . .
Cl(2) Cl 0.548(1) 0.477(1) 0.817(4) 0.207(8) Uani 0.50 d P . .
Cl(3) Cl 0.556(2) 0.433(2) 0.857(4) 0.24(1) Uani 0.50 d P . .
S(1) S 0.2096(2) 0.2631(2) 0.5337(3) 0.0560(9) Uani 1.00 d . . .
S(2) S 0.0630(3) 0.1244(2) 0.7388(3) 0.0603(10) Uani 1.00 d . . .
Si(1) Si 0.3436(2) 0.2270(2) 0.6751(3) 0.0455(9) Uani 1.00 d . . .
Si(2) Si -0.0235(2) 0.2353(2) 0.8394(3) 0.0422(8) Uani 1.00 d . . .
N(1) N -0.0147(8) 0.2128(8) 0.3949(10) 0.061(3) Uani 1.00 d . . .
N(2) N 0.1774(8) 0.0450(7) 0.464(1) 0.064(3) Uani 1.00 d . . .
C(1) C 0.027(1) 0.138(1) 0.306(2) 0.085(5) Uani 1.00 d . . .
C(2) C 0.088(1) 0.048(1) 0.375(2) 0.099(7) Uani 1.00 d . . .
C(3) C -0.035(1) 0.302(1) 0.330(2) 0.085(6) Uani 1.00 d . . .
C(4) C -0.1113(9) 0.219(1) 0.428(1) 0.069(4) Uani 1.00 d . . .
C(5) C 0.264(1) 0.037(1) 0.397(2) 0.080(5) Uani 1.00 d . . .
C(6) C 0.214(2) -0.035(1) 0.551(2) 0.136(8) Uani 1.00 d . . .
C(7) C 0.3971(8) 0.1063(8) 0.733(1) 0.047(3) Uani 1.00 d . . .
C(8) C 0.4678(9) 0.0364(8) 0.671(1) 0.048(3) Uani 1.00 d . . .
C(9) C 0.506(1) -0.0542(10) 0.710(2) 0.074(5) Uani 1.00 d . . .
C(10) C 0.472(1) -0.081(1) 0.807(2) 0.080(5) Uani 1.00 d . . .
C(11) C 0.401(1) -0.014(1) 0.872(2) 0.100(6) Uani 1.00 d . . .
C(12) C 0.366(1) 0.0792(9) 0.839(1) 0.059(4) Uani 1.00 d . . .
C(13) C 0.4461(8) 0.2441(7) 0.607(1) 0.041(3) Uani 1.00 d . . .
C(14) C 0.435(1) 0.2806(9) 0.487(2) 0.070(4) Uani 1.00 d . . .
C(15) C 0.510(1) 0.302(1) 0.441(2) 0.089(6) Uani 1.00 d . . .
C(16) C 0.6048(10) 0.2780(10) 0.526(1) 0.066(4) Uani 1.00 d . . .
C(17) C 0.6216(10) 0.240(1) 0.642(1) 0.072(5) Uani 1.00 d . . .
C(18) C 0.5440(9) 0.2260(9) 0.687(1) 0.055(4) Uani 1.00 d . . .
C(19) C 0.3197(9) 0.3039(8) 0.816(1) 0.053(4) Uani 1.00 d . . .
C(20) C 0.2357(10) 0.3886(9) 0.801(2) 0.071(4) Uani 1.00 d . . .
C(21) C 0.217(1) 0.456(1) 0.897(2) 0.108(7) Uani 1.00 d . . .
C(22) C 0.286(2) 0.432(1) 1.007(2) 0.119(8) Uani 1.00 d . . .
C(23) C 0.370(2) 0.351(2) 1.028(1) 0.128(8) Uani 1.00 d . . .
C(24) C 0.386(1) 0.286(1) 0.929(1) 0.076(5) Uani 1.00 d . . .
C(25) C -0.0962(9) 0.3419(7) 0.737(1) 0.048(3) Uani 1.00 d . . .
C(26) C -0.205(1) 0.3815(9) 0.695(1) 0.065(4) Uani 1.00 d . . .
C(27) C -0.251(1) 0.457(1) 0.616(2) 0.078(5) Uani 1.00 d . . .
C(28) C -0.192(1) 0.499(1) 0.577(2) 0.077(5) Uani 1.00 d . . .
C(29) C -0.089(2) 0.4636(9) 0.612(1) 0.089(5) Uani 1.00 d . . .
C(30) C -0.040(1) 0.3861(9) 0.692(1) 0.057(4) Uani 1.00 d . . .
C(31) C 0.0605(8) 0.2639(9) 0.971(1) 0.051(3) Uani 1.00 d . . .
C(32) C 0.156(1) 0.200(1) 1.033(2) 0.071(5) Uani 1.00 d . . .
C(33) C 0.217(1) 0.228(2) 1.140(2) 0.108(7) Uani 1.00 d . . .
C(34) C 0.172(2) 0.321(2) 1.177(2) 0.121(8) Uani 1.00 d . . .
C(35) C 0.086(2) 0.381(1) 1.117(2) 0.093(6) Uani 1.00 d . . .
C(36) C 0.0308(10) 0.3535(9) 1.014(1) 0.055(4) Uani 1.00 d . . .
C(37) C -0.1142(9) 0.2050(8) 0.914(1) 0.047(3) Uani 1.00 d . . .
C(38) C -0.193(1) 0.2698(9) 0.975(1) 0.067(4) Uani 1.00 d . . .
C(39) C -0.253(1) 0.242(1) 1.033(1) 0.084(5) Uani 1.00 d . . .
C(40) C -0.242(1) 0.154(2) 1.038(2) 0.124(8) Uani 1.00 d . . .
C(41) C -0.168(1) 0.093(1) 0.990(2) 0.088(6) Uani 1.00 d . . .
C(42) C -0.104(1) 0.1162(9) 0.926(1) 0.058(4) Uani 1.00 d . . .
C(43) C 0.438(1) 0.466(1) 0.767(2) 0.124(8) Uani 1.00 d . . .
H(1) H -0.031(1) 0.134(1) 0.247(2) 0.097(7) Uiso 1.00 calc . . .
H(2) H 0.071(1) 0.152(1) 0.259(2) 0.097(7) Uiso 1.00 calc . . .
H(3) H 0.111(1) 0.002(1) 0.311(2) 0.117(8) Uiso 1.00 calc . . .
H(4) H 0.044(1) 0.033(1) 0.422(2) 0.117(8) Uiso 1.00 calc . . .
H(5) H 0.028(1) 0.301(1) 0.309(2) 0.098(7) Uiso 1.00 calc . . .
H(6) H -0.086(1) 0.310(1) 0.253(2) 0.098(7) Uiso 1.00 calc . . .
H(7) H -0.063(1) 0.351(1) 0.386(2) 0.098(7) Uiso 1.00 calc . . .
H(8) H -0.1359(9) 0.269(1) 0.485(1) 0.075(5) Uiso 1.00 calc . . .
H(9) H -0.1633(9) 0.229(1) 0.352(1) 0.075(5) Uiso 1.00 calc . . .
H(10) H -0.0982(9) 0.163(1) 0.472(1) 0.075(5) Uiso 1.00 calc . . .
H(11) H 0.286(1) -0.019(1) 0.350(2) 0.095(6) Uiso 1.00 calc . . .
H(12) H 0.242(1) 0.089(1) 0.338(2) 0.095(6) Uiso 1.00 calc . . .
H(13) H 0.322(1) 0.036(1) 0.461(2) 0.095(6) Uiso 1.00 calc . . .
H(14) H 0.161(2) -0.032(1) 0.598(2) 0.15(1) Uiso 1.00 calc . . .
H(15) H 0.234(2) -0.089(1) 0.501(2) 0.15(1) Uiso 1.00 calc . . .
H(16) H 0.274(2) -0.036(1) 0.610(2) 0.15(1) Uiso 1.00 calc . . .
H(17) H 0.4897(9) 0.0524(8) 0.598(1) 0.057(4) Uiso 1.00 calc . . .
H(18) H 0.558(1) -0.0993(10) 0.667(2) 0.085(5) Uiso 1.00 calc . . .
H(19) H 0.497(1) -0.145(1) 0.832(2) 0.094(6) Uiso 1.00 calc . . .
H(20) H 0.374(1) -0.032(1) 0.939(2) 0.117(8) Uiso 1.00 calc . . .
H(21) H 0.321(1) 0.1252(9) 0.888(1) 0.069(5) Uiso 1.00 calc . . .
H(22) H 0.370(1) 0.2934(9) 0.429(2) 0.081(5) Uiso 1.00 calc . . .
H(23) H 0.497(1) 0.331(1) 0.358(2) 0.107(7) Uiso 1.00 calc . . .
H(24) H 0.6604(10) 0.2884(10) 0.499(1) 0.078(5) Uiso 1.00 calc . . .
H(25) H 0.6885(10) 0.223(1) 0.696(1) 0.083(5) Uiso 1.00 calc . . .
H(26) H 0.5565(9) 0.2023(9) 0.774(1) 0.066(5) Uiso 1.00 calc . . .
H(27) H 0.1855(10) 0.4032(9) 0.722(2) 0.083(6) Uiso 1.00 calc . . .
H(28) H 0.160(1) 0.516(1) 0.883(2) 0.13(1) Uiso 1.00 calc . . .
H(29) H 0.274(2) 0.474(1) 1.076(2) 0.14(1) Uiso 1.00 calc . . .
H(30) H 0.417(2) 0.337(2) 1.110(1) 0.14(1) Uiso 1.00 calc . . .
H(31) H 0.446(1) 0.229(1) 0.942(1) 0.086(6) Uiso 1.00 calc . . .
H(32) H -0.247(1) 0.3552(9) 0.727(1) 0.077(5) Uiso 1.00 calc . . .
H(33) H -0.325(1) 0.482(1) 0.586(2) 0.090(6) Uiso 1.00 calc . . .
H(34) H -0.226(1) 0.555(1) 0.524(2) 0.089(6) Uiso 1.00 calc . . .
H(35) H -0.049(2) 0.4920(9) 0.582(1) 0.097(7) Uiso 1.00 calc . . .
H(36) H 0.034(1) 0.3610(9) 0.718(1) 0.068(5) Uiso 1.00 calc . . .
H(37) H 0.181(1) 0.138(1) 1.006(2) 0.085(6) Uiso 1.00 calc . . .
H(38) H 0.284(1) 0.186(2) 1.184(2) 0.115(8) Uiso 1.00 calc . . .
H(39) H 0.209(2) 0.341(2) 1.249(2) 0.13(1) Uiso 1.00 calc . . .
H(40) H 0.058(2) 0.443(1) 1.144(2) 0.108(8) Uiso 1.00 calc . . .
H(41) H -0.0321(10) 0.3994(9) 0.967(1) 0.066(5) Uiso 1.00 calc . . .
H(42) H -0.204(1) 0.3333(9) 0.972(1) 0.079(5) Uiso 1.00 calc . . .
H(43) H -0.308(1) 0.288(1) 1.072(1) 0.099(7) Uiso 1.00 calc . . .
H(44) H -0.287(1) 0.137(2) 1.080(2) 0.15(1) Uiso 1.00 calc . . .
H(45) H -0.156(1) 0.029(1) 0.998(2) 0.105(7) Uiso 1.00 calc . . .
H(46) H -0.052(1) 0.0692(9) 0.886(1) 0.070(5) Uiso 1.00 calc . . .

loop_
_atom_site_aniso_label
_atom_site_aniso_U_11
_atom_site_aniso_U_22
_atom_site_aniso_U_33
_atom_site_aniso_U_12
_atom_site_aniso_U_13
_atom_site_aniso_U_23
Mn(1) 0.0437(9) 0.0405(10) 0.043(1) -0.0239(8) 0.0080(8) -0.0058(8)
Cl(1) 0.169(6) 0.108(5) 0.169(7) -0.033(4) -0.010(5) 0.031(5)
Cl(2) 0.050(6) 0.11(1) 0.34(3) -0.04(2) 0.016(10) 0.013(8)
Cl(3) 0.12(1) 0.15(2) 0.36(5) -0.02(3) 0.00(2) -0.09(1)
S(1) 0.050(2) 0.058(2) 0.060(2) -0.030(2) -0.006(1) 0.016(2)
S(2) 0.076(2) 0.036(2) 0.062(2) -0.019(1) 0.031(2) -0.002(1)
Si(1) 0.040(2) 0.042(2) 0.053(2) -0.019(1) 0.010(1) 0.000(1)
Si(2) 0.044(2) 0.043(2) 0.040(2) -0.021(1) 0.007(1) -0.002(1)
N(1) 0.052(6) 0.078(8) 0.048(6) -0.034(5) 0.013(5) -0.010(5)
N(2) 0.053(6) 0.049(6) 0.083(8) -0.036(6) 0.030(6) -0.027(5)
C(1) 0.065(9) 0.12(1) 0.061(9) -0.036(9) 0.002(8) -0.023(9)
C(2) 0.08(1) 0.10(1) 0.12(2) -0.02(1) 0.02(1) -0.07(1)
C(3) 0.053(8) 0.11(1) 0.09(1) -0.03(1) -0.016(8) 0.039(9)
C(4) 0.039(6) 0.10(1) 0.046(7) -0.030(7) -0.010(6) 0.000(7)
C(5) 0.066(9) 0.10(1) 0.07(1) -0.031(9) 0.006(8) 0.002(9)
C(6) 0.18(2) 0.042(9) 0.14(2) -0.01(1) 0.07(2) -0.01(1)
C(7) 0.041(6) 0.049(7) 0.051(7) -0.019(5) 0.000(5) 0.014(5)
C(8) 0.050(6) 0.039(7) 0.054(7) -0.008(5) -0.005(6) 0.025(5)
C(9) 0.070(9) 0.044(8) 0.10(1) -0.010(8) 0.006(9) 0.015(7)
C(10) 0.09(1) 0.058(9) 0.09(1) -0.018(8) 0.008(10) 0.023(8)
C(11) 0.13(1) 0.09(1) 0.08(1) -0.071(9) 0.01(1) 0.01(1)
C(12) 0.071(8) 0.041(7) 0.060(8) -0.022(6) 0.002(7) 0.007(6)
C(13) 0.042(6) 0.041(6) 0.038(6) -0.018(5) 0.012(5) -0.011(5)
C(14) 0.048(7) 0.063(9) 0.09(1) -0.011(8) 0.029(8) 0.010(6)
C(15) 0.09(1) 0.08(1) 0.09(1) -0.039(9) 0.02(1) 0.030(9)
C(16) 0.049(7) 0.071(9) 0.075(10) -0.029(8) 0.010(7) 0.008(7)
C(17) 0.043(7) 0.09(1) 0.08(1) -0.032(8) -0.002(7) 0.007(7)
C(18) 0.050(6) 0.063(8) 0.052(7) -0.043(6) 0.005(6) -0.015(6)
C(19) 0.058(7) 0.052(7) 0.048(7) -0.032(6) 0.021(6) -0.014(6)
C(20) 0.047(6) 0.066(9) 0.09(1) -0.033(8) 0.029(8) -0.034(6)
C(21) 0.08(1) 0.12(2) 0.12(2) -0.05(1) 0.06(1) -0.06(1)
C(22) 0.15(2) 0.08(1) 0.12(2) -0.06(1) 0.08(2) -0.04(1)
C(23) 0.17(2) 0.14(2) 0.031(8) -0.083(10) 0.01(1) -0.01(2)
C(24) 0.10(1) 0.070(10) 0.041(8) -0.025(7) 0.000(8) -0.012(9)
C(25) 0.054(6) 0.028(6) 0.057(7) -0.018(5) 0.010(6) -0.004(5)
C(26) 0.051(7) 0.058(8) 0.08(1) -0.017(7) 0.015(7) 0.004(6)
C(27) 0.063(9) 0.057(9) 0.11(1) -0.007(9) 0.020(9) 0.019(7)
C(28) 0.09(1) 0.048(8) 0.08(1) -0.004(8) 0.007(10) 0.030(8)
C(29) 0.13(1) 0.043(8) 0.069(10) -0.036(7) 0.03(1) 0.000(9)
C(30) 0.069(8) 0.051(7) 0.049(7) -0.019(6) 0.012(6) 0.004(6)
C(31) 0.041(6) 0.072(8) 0.031(6) -0.023(5) 0.005(5) 0.012(6)
C(32) 0.062(8) 0.069(10) 0.08(1) -0.016(8) 0.002(8) 0.037(7)
C(33) 0.050(8) 0.16(2) 0.07(1) -0.05(1) -0.016(8) 0.03(1)
C(34) 0.13(2) 0.16(2) 0.05(1) -0.08(1) 0.00(1) 0.00(2)
C(35) 0.11(1) 0.11(1) 0.057(9) -0.068(9) 0.015(9) 0.00(1)
C(36) 0.061(7) 0.060(8) 0.043(7) -0.038(6) 0.002(6) -0.016(7)
C(37) 0.044(6) 0.059(7) 0.037(6) -0.031(5) -0.009(5) -0.001(6)
C(38) 0.080(9) 0.052(8) 0.066(9) -0.025(6) 0.032(8) -0.007(7)
C(39) 0.074(10) 0.10(1) 0.07(1) -0.042(9) 0.045(9) -0.022(9)
C(40) 0.09(1) 0.15(2) 0.12(2) -0.09(1) 0.05(1) 0.00(1)
C(41) 0.08(1) 0.09(1) 0.09(1) -0.047(9) 0.025(10) 0.014(9)
C(42) 0.063(8) 0.057(8) 0.053(8) -0.027(6) 0.003(6) -0.001(7)
C(43) 0.07(1) 0.10(1) 0.18(2) -0.04(1) 0.03(1) 0.00(1)

loop_
_atom_type_symbol
_atom_type_description
_atom_type_scat_dispersion_real
_atom_type_scat_dispersion_imag
_atom_type_scat_source
C C 0.003 0.002
;International Tables for Crystallography
(1992, Vol. C, Tables 4.2.6.8 and 6.1.1.1)
;
H H 0.000 0.000
;International Tables for Crystallography
(1992, Vol. C, Table 6.1.1.2)
;
N N 0.006 0.003
;International Tables for Crystallography
(1992, Vol. C, Tables 4.2.6.8 and 6.1.1.1)
;
S S 0.125 0.123
;International Tables for Crystallography
(1992, Vol. C, Tables 4.2.6.8 and 6.1.1.1)
;
Si Si 0.082 0.070
;International Tables for Crystallography
(1992, Vol. C, Tables 4.2.6.8 and 6.1.1.1)
;
Mn Mn 0.337 0.728
;International Tables for Crystallography
(1992, Vol. C, Tables 4.2.6.8 and 6.1.1.1)
;
Cl Cl 0.148 0.159
;International Tables for Crystallography
(1992, Vol. C, Tables 4.2.6.8 and 6.1.1.1)
;

loop_
_geom_angle_atom_site_label_1
_geom_angle_atom_site_label_2
_geom_angle_atom_site_label_3
_geom_angle
_geom_angle_site_symmetry_1
_geom_angle_site_symmetry_2
_geom_angle_site_symmetry_3
_geom_angle_publ_flag
S(1) Mn(1) S(2) 139.0(1) . . . yes
S(1) Mn(1) N(1) 104.7(4) . . . yes
S(1) Mn(1) N(2) 108.4(4) . . . yes
S(2) Mn(1) N(1) 108.4(4) . . . yes
S(2) Mn(1) N(2) 99.4(3) . . . yes
N(1) Mn(1) N(2) 82.4(4) . . . yes
Cl(3) Cl(2) C(43) 77(2) . . . yes
Cl(2) Cl(3) C(43) 74(2) . . . yes
Mn(1) S(1) Si(1) 109.9(2) . . . yes
Mn(1) S(2) Si(2) 110.2(2) . . . yes
S(1) Si(1) C(7) 113.4(4) . . . yes
S(1) Si(1) C(13) 108.9(4) . . . yes
S(1) Si(1) C(19) 111.4(4) . . . yes
C(7) Si(1) C(13) 107.5(5) . . . yes
C(7) Si(1) C(19) 109.5(6) . . . yes
C(13) Si(1) C(19) 105.7(6) . . . yes
S(2) Si(2) C(25) 113.1(4) . . . yes
S(2) Si(2) C(31) 111.5(4) . . . yes
S(2) Si(2) C(37) 109.1(4) . . . yes
C(25) Si(2) C(31) 105.6(6) . . . yes
C(25) Si(2) C(37) 110.4(5) . . . yes
C(31) Si(2) C(37) 107.0(6) . . . yes
Mn(1) N(1) C(1) 102.9(7) . . . yes
Mn(1) N(1) C(3) 112.3(9) . . . yes
Mn(1) N(1) C(4) 112.6(8) . . . yes
C(1) N(1) C(3) 108(1) . . . yes
C(1) N(1) C(4) 112(1) . . . yes
C(3) N(1) C(4) 107(1) . . . yes
Mn(1) N(2) C(2) 103.2(8) . . . yes
Mn(1) N(2) C(5) 113.1(10) . . . yes
Mn(1) N(2) C(6) 112(1) . . . yes
C(2) N(2) C(5) 111(1) . . . yes
C(2) N(2) C(6) 108(1) . . . yes
C(5) N(2) C(6) 107(1) . . . yes
N(1) C(1) C(2) 112(1) . . . yes
N(2) C(2) C(1) 113(1) . . . yes
Si(1) C(7) C(8) 121(1) . . . yes
Si(1) C(7) C(12) 122.1(8) . . . yes
C(8) C(7) C(12) 116(1) . . . yes
C(7) C(8) C(9) 122(1) . . . yes
C(8) C(9) C(10) 120(1) . . . yes
C(9) C(10) C(11) 118(1) . . . yes
C(10) C(11) C(12) 120(1) . . . yes
C(7) C(12) C(11) 120(1) . . . yes
Si(1) C(13) C(14) 126.0(9) . . . yes
Si(1) C(13) C(18) 119.1(9) . . . yes
C(14) C(13) C(18) 114(1) . . . yes
C(13) C(14) C(15) 125(1) . . . yes
C(14) C(15) C(16) 114(1) . . . yes
C(15) C(16) C(17) 122(1) . . . yes
C(16) C(17) C(18) 121(1) . . . yes
C(13) C(18) C(17) 121(1) . . . yes
Si(1) C(19) C(20) 119.8(9) . . . yes
Si(1) C(19) C(24) 123.5(9) . . . yes
C(20) C(19) C(24) 116(1) . . . yes
C(19) C(20) C(21) 124(1) . . . yes
C(20) C(21) C(22) 115(1) . . . yes
C(21) C(22) C(23) 124(2) . . . yes
C(22) C(23) C(24) 118(1) . . . yes
C(19) C(24) C(23) 121(1) . . . yes
Si(2) C(25) C(26) 125(1) . . . yes
Si(2) C(25) C(30) 119.1(8) . . . yes
C(26) C(25) C(30) 115(1) . . . yes
C(25) C(26) C(27) 121(1) . . . yes
C(26) C(27) C(28) 120(1) . . . yes
C(27) C(28) C(29) 120(1) . . . yes
C(28) C(29) C(30) 120(1) . . . yes
C(25) C(30) C(29) 121(1) . . . yes
Si(2) C(31) C(32) 122(1) . . . yes
Si(2) C(31) C(36) 120.7(8) . . . yes
C(32) C(31) C(36) 116(1) . . . yes
C(31) C(32) C(33) 119(1) . . . yes
C(32) C(33) C(34) 116(1) . . . yes
C(33) C(34) C(35) 123(2) . . . yes
C(34) C(35) C(36) 119(1) . . . yes
C(31) C(36) C(35) 124(1) . . . yes
Si(2) C(37) C(38) 122(1) . . . yes
Si(2) C(37) C(42) 122.6(9) . . . yes
C(38) C(37) C(42) 114(1) . . . yes
C(37) C(38) C(39) 119(1) . . . yes
C(38) C(39) C(40) 123(1) . . . yes
C(39) C(40) C(41) 118(2) . . . yes
C(40) C(41) C(42) 121(2) . . . yes
C(37) C(42) C(41) 122(1) . . . yes
Cl(1) C(43) Cl(2) 107(1) . . . yes
Cl(1) C(43) Cl(3) 130(1) . . . yes
Cl(2) C(43) Cl(3) 27(1) . . . yes

loop_
_geom_bond_atom_site_label_1
_geom_bond_atom_site_label_2
_geom_bond_distance
_geom_bond_site_symmetry_1
_geom_bond_site_symmetry_2
_geom_bond_publ_flag
Mn(1) S(1) 2.381(5) . . yes
Mn(1) S(2) 2.390(4) . . yes
Mn(1) N(1) 2.270(10) . . yes
Mn(1) N(2) 2.25(1) . . yes
Cl(1) C(43) 1.72(2) . . yes
Cl(2) Cl(3) 0.79(4) . . yes
Cl(2) C(43) 1.65(3) . . yes
Cl(3) C(43) 1.67(3) . . yes
S(1) Si(1) 2.107(4) . . yes
S(2) Si(2) 2.095(4) . . yes
Si(1) C(7) 1.86(1) . . yes
Si(1) C(13) 1.87(1) . . yes
Si(1) C(19) 1.89(1) . . yes
Si(2) C(25) 1.87(1) . . yes
Si(2) C(31) 1.85(1) . . yes
Si(2) C(37) 1.86(2) . . yes
N(1) C(1) 1.49(2) . . yes
N(1) C(3) 1.50(2) . . yes
N(1) C(4) 1.45(2) . . yes
N(2) C(2) 1.45(2) . . yes
N(2) C(5) 1.51(2) . . yes
N(2) C(6) 1.46(2) . . yes
C(1) C(2) 1.49(2) . . yes
C(7) C(8) 1.41(2) . . yes
C(7) C(12) 1.42(2) . . yes
C(8) C(9) 1.38(2) . . yes
C(9) C(10) 1.37(3) . . yes
C(10) C(11) 1.41(2) . . yes
C(11) C(12) 1.42(2) . . yes
C(13) C(14) 1.38(2) . . yes
C(13) C(18) 1.43(2) . . yes
C(14) C(15) 1.42(3) . . yes
C(15) C(16) 1.41(2) . . yes
C(16) C(17) 1.33(2) . . yes
C(17) C(18) 1.38(2) . . yes
C(19) C(20) 1.40(2) . . yes
C(19) C(24) 1.35(2) . . yes
C(20) C(21) 1.44(3) . . yes
C(21) C(22) 1.34(3) . . yes
C(22) C(23) 1.37(3) . . yes
C(23) C(24) 1.44(3) . . yes
C(25) C(26) 1.42(2) . . yes
C(25) C(30) 1.42(2) . . yes
C(26) C(27) 1.37(2) . . yes
C(27) C(28) 1.40(3) . . yes
C(28) C(29) 1.33(3) . . yes
C(29) C(30) 1.39(2) . . yes
C(31) C(32) 1.40(2) . . yes
C(31) C(36) 1.41(2) . . yes
C(32) C(33) 1.49(3) . . yes
C(33) C(34) 1.44(4) . . yes
C(34) C(35) 1.29(3) . . yes
C(35) C(36) 1.40(2) . . yes
C(37) C(38) 1.43(2) . . yes
C(37) C(42) 1.39(2) . . yes
C(38) C(39) 1.36(3) . . yes
C(39) C(40) 1.37(3) . . yes
C(40) C(41) 1.29(3) . . yes
C(41) C(42) 1.40(3) . . yes

loop_
_geom_contact_atom_site_label_1
_geom_contact_atom_site_label_2
_geom_contact_distance
_geom_contact_site_symmetry_1
_geom_contact_site_symmetry_2
_geom_contact_publ_flag
Cl(2) C(22) 3.53(4) . 2_667 ?
Cl(3) C(39) 3.51(3) . 1_655 ?
Cl(3) C(38) 3.54(3) . 1_655 ?

loop_
_geom_torsion_atom_site_label_1
_geom_torsion_atom_site_label_2
_geom_torsion_atom_site_label_3
_geom_torsion_atom_site_label_4
_geom_torsion
_geom_torsion_site_symmetry_1
_geom_torsion_site_symmetry_2
_geom_torsion_site_symmetry_3
_geom_torsion_site_symmetry_4
_geom_torsion_publ_flag
Mn(1) S(1) Si(1) C(7) 30.6(5) . . . . yes
Mn(1) S(1) Si(1) C(13) 150.3(4) . . . . yes
Mn(1) S(1) Si(1) C(19) -93.5(5) . . . . yes
Mn(1) S(2) Si(2) C(25) 29.2(5) . . . . yes
Mn(1) S(2) Si(2) C(31) -89.6(5) . . . . yes
Mn(1) S(2) Si(2) C(37) 152.5(4) . . . . yes
Mn(1) N(1) C(1) C(2) 37(1) . . . . yes
Mn(1) N(2) C(2) C(1) 45(1) . . . . yes
Cl(1) C(43) Cl(2) Cl(3) 151(3) . . . . yes
Cl(1) C(43) Cl(3) Cl(2) -36(4) . . . . yes
S(1) Mn(1) S(2) Si(2) 57.1(2) . . . . yes
S(1) Mn(1) N(1) C(1) 96(1) . . . . yes
S(1) Mn(1) N(1) C(3) -20.1(9) . . . . yes
S(1) Mn(1) N(1) C(4) -142.0(9) . . . . yes
S(1) Mn(1) N(2) C(2) -120(1) . . . . yes
S(1) Mn(1) N(2) C(5) 0.3(9) . . . . yes
S(1) Mn(1) N(2) C(6) 122(1) . . . . yes
S(1) Si(1) C(7) C(8) 87(1) . . . . yes
S(1) Si(1) C(7) C(12) -90(1) . . . . yes
S(1) Si(1) C(13) C(14) 4(1) . . . . yes
S(1) Si(1) C(13) C(18) 178.5(8) . . . . yes
S(1) Si(1) C(19) C(20) -19(1) . . . . yes
S(1) Si(1) C(19) C(24) 167(1) . . . . yes
S(2) Mn(1) S(1) Si(1) 42.8(2) . . . . yes
S(2) Mn(1) N(1) C(1) -107(1) . . . . yes
S(2) Mn(1) N(1) C(3) 135.3(8) . . . . yes
S(2) Mn(1) N(1) C(4) 13(1) . . . . yes
S(2) Mn(1) N(2) C(2) 89(1) . . . . yes
S(2) Mn(1) N(2) C(5) -149.1(8) . . . . yes
S(2) Mn(1) N(2) C(6) -26(1) . . . . yes
S(2) Si(2) C(25) C(26) 107(1) . . . . yes
S(2) Si(2) C(25) C(30) -69(1) . . . . yes
S(2) Si(2) C(31) C(32) -27(1) . . . . yes
S(2) Si(2) C(31) C(36) 152(1) . . . . yes
S(2) Si(2) C(37) C(38) -171.8(9) . . . . yes
S(2) Si(2) C(37) C(42) 14(1) . . . . yes
Si(1) S(1) Mn(1) N(1) -174.1(3) . . . . yes
Si(1) S(1) Mn(1) N(2) -87.4(3) . . . . yes
Si(1) C(7) C(8) C(9) -178(1) . . . . yes
Si(1) C(7) C(12) C(11) 174(1) . . . . yes
Si(1) C(13) C(14) C(15) 172(1) . . . . yes
Si(1) C(13) C(18) C(17) -178(1) . . . . yes
Si(1) C(19) C(20) C(21) -172(1) . . . . yes
Si(1) C(19) C(24) C(23) 173(1) . . . . yes
Si(2) S(2) Mn(1) N(1) -85.1(3) . . . . yes
Si(2) S(2) Mn(1) N(2) -170.1(3) . . . . yes
Si(2) C(25) C(26) C(27) -177(1) . . . . yes
Si(2) C(25) C(30) C(29) 177(1) . . . . yes
Si(2) C(31) C(32) C(33) -178(1) . . . . yes
Si(2) C(31) C(36) C(35) 176(1) . . . . yes
Si(2) C(37) C(38) C(39) -176(1) . . . . yes
Si(2) C(37) C(42) C(41) 175(1) . . . . yes
N(1) Mn(1) N(2) C(2) -17(1) . . . . yes
N(1) Mn(1) N(2) C(5) 103.3(9) . . . . yes
N(1) Mn(1) N(2) C(6) -134(1) . . . . yes
N(1) C(1) C(2) N(2) -60(2) . . . . yes
N(2) Mn(1) N(1) C(1) -10(1) . . . . yes
N(2) Mn(1) N(1) C(3) -127.2(9) . . . . yes
N(2) Mn(1) N(1) C(4) 110(1) . . . . yes
C(1) C(2) N(2) C(5) -76(1) . . . . yes
C(1) C(2) N(2) C(6) 164(1) . . . . yes
C(2) C(1) N(1) C(3) 157(1) . . . . yes
C(2) C(1) N(1) C(4) -83(1) . . . . yes
C(7) Si(1) C(13) C(14) 127(1) . . . . yes
C(7) Si(1) C(13) C(18) -58(1) . . . . yes
C(7) Si(1) C(19) C(20) -145(1) . . . . yes
C(7) Si(1) C(19) C(24) 41(1) . . . . yes
C(7) C(8) C(9) C(10) 4(2) . . . . yes
C(7) C(12) C(11) C(10) 3(2) . . . . yes
C(8) C(7) Si(1) C(13) -33(1) . . . . yes
C(8) C(7) Si(1) C(19) -147(1) . . . . yes
C(8) C(7) C(12) C(11) -3(2) . . . . yes
C(8) C(9) C(10) C(11) -3(2) . . . . yes
C(9) C(8) C(7) C(12) 0(1) . . . . yes
C(9) C(10) C(11) C(12) 0(2) . . . . yes
C(12) C(7) Si(1) C(13) 149(1) . . . . yes
C(12) C(7) Si(1) C(19) 35(1) . . . . yes
C(13) Si(1) C(19) C(20) 98(1) . . . . yes
C(13) Si(1) C(19) C(24) -74(1) . . . . yes
C(13) C(14) C(15) C(16) 3(2) . . . . yes
C(13) C(18) C(17) C(16) 6(2) . . . . yes
C(14) C(13) Si(1) C(19) -115(1) . . . . yes
C(14) C(13) C(18) C(17) -3(1) . . . . yes
C(14) C(15) C(16) C(17) -1(2) . . . . yes
C(15) C(14) C(13) C(18) -1(1) . . . . yes
C(15) C(16) C(17) C(18) -3(2) . . . . yes
C(18) C(13) Si(1) C(19) 58.6(10) . . . . yes
C(19) C(20) C(21) C(22) -1(3) . . . . yes
C(19) C(24) C(23) C(22) 0(3) . . . . yes
C(20) C(19) C(24) C(23) 0(2) . . . . yes
C(20) C(21) C(22) C(23) 2(4) . . . . yes
C(21) C(20) C(19) C(24) 0(2) . . . . yes
C(21) C(22) C(23) C(24) -2(4) . . . . yes
C(25) Si(2) C(31) C(32) -150(1) . . . . yes
C(25) Si(2) C(31) C(36) 29(1) . . . . yes
C(25) Si(2) C(37) C(38) -46(1) . . . . yes
C(25) Si(2) C(37) C(42) 139.7(10) . . . . yes
C(25) C(26) C(27) C(28) -1(2) . . . . yes
C(25) C(30) C(29) C(28) 1(2) . . . . yes
C(26) C(25) Si(2) C(31) -129(1) . . . . yes
C(26) C(25) Si(2) C(37) -14(1) . . . . yes
C(26) C(25) C(30) C(29) 0(1) . . . . yes
C(26) C(27) C(28) C(29) 3(2) . . . . yes
C(27) C(26) C(25) C(30) 0(2) . . . . yes
C(27) C(28) C(29) C(30) -2(2) . . . . yes
C(30) C(25) Si(2) C(31) 52(1) . . . . yes
C(30) C(25) Si(2) C(37) 167.8(10) . . . . yes
C(31) Si(2) C(37) C(38) 67(1) . . . . yes
C(31) Si(2) C(37) C(42) -105(1) . . . . yes
C(31) C(32) C(33) C(34) 1(2) . . . . yes
C(31) C(36) C(35) C(34) 1(3) . . . . yes
C(32) C(31) Si(2) C(37) 91(1) . . . . yes
C(32) C(31) C(36) C(35) -4(2) . . . . yes
C(32) C(33) C(34) C(35) -4(3) . . . . yes
C(33) C(32) C(31) C(36) 1(2) . . . . yes
C(33) C(34) C(35) C(36) 2(4) . . . . yes
C(36) C(31) Si(2) C(37) -88(1) . . . . yes
C(37) C(38) C(39) C(40) 0(2) . . . . yes
C(37) C(42) C(41) C(40) 2(2) . . . . yes
C(38) C(37) C(42) C(41) 1(1) . . . . yes
C(38) C(39) C(40) C(41) 3(2) . . . . yes
C(39) C(38) C(37) C(42) -2(1) . . . . yes
C(39) C(40) C(41) C(42) -5(2) . . . . yes
C(39) C(40) C(41) C(42) -5(2) . . . . yes
